data_7051320
loop_
_publ_author_name
'Robinson, James M. A.'
'Philp, Douglas'
'Harris, Kenneth D. M.'
'Kariuki, Benson M.'

_publ_section_title
;
 Weak interactions in crystal engineering---understanding the
 recognition properties of the nitro group
;
_journal_issue 10
_journal_name_full 'New Journal of Chemistry'
_journal_page_first 799
_journal_paper_doi 10.1039/b004086j
_journal_volume 24
_journal_year 2000
_chemical_formula_sum 'C18 H9 N3 O6'
_chemical_formula_weight 363.28
_chemical_name_systematic
;
 ?
;
_space_group_IT_number 14
_symmetry_cell_setting monoclinic
_symmetry_space_group_name_Hall '-P 2ybc'
_symmetry_space_group_name_H-M 'P 1 21/c 1'
_atom_sites_solution_hydrogens geom
_atom_sites_solution_primary direct
_atom_sites_solution_secondary difmap
_audit_creation_method SHELXL
_cell_angle_alpha 90.00
_cell_angle_beta 92.334(8)
_cell_angle_gamma 90.00
_cell_formula_units_Z 4
_cell_length_a 7.3724(10)
_cell_length_b 14.696(3)
_cell_length_c 15.930(2)
_cell_measurement_temperature 296(2)
_cell_volume 1724.5(5)
_computing_structure_refinement 'SHELXL-93 (Sheldrick, 1993)'
_computing_structure_solution 'SHELXS-86 (Sheldrick, 1990)'
_diffrn_ambient_temperature 296(2)
_diffrn_radiation_monochromator graphite
_diffrn_radiation_source 'fine-focus sealed tube'
_diffrn_radiation_wavelength 1.54060
_diffrn_reflns_av_R_equivalents 0.0916
_diffrn_reflns_av_sigmaI/netI 0.0390
_diffrn_reflns_limit_h_max 5
_diffrn_reflns_limit_h_min -6
_diffrn_reflns_limit_k_max 13
_diffrn_reflns_limit_k_min -12
_diffrn_reflns_limit_l_max 14
_diffrn_reflns_limit_l_min -13
_diffrn_reflns_number 8155
_diffrn_reflns_theta_max 47.80
_diffrn_reflns_theta_min 4.09
_exptl_absorpt_coefficient_mu 0.920
_exptl_crystal_density_diffrn 1.399
_exptl_crystal_F_000 744
_exptl_crystal_size_max 0.30
_exptl_crystal_size_mid 0.20
_exptl_crystal_size_min 0.15
_refine_diff_density_max 0.231
_refine_diff_density_min -0.204
_refine_diff_density_rms 0.055
_refine_ls_extinction_coef 0.0034(9)
_refine_ls_extinction_expression Fc^*^=kFc[1+0.001xFc^2^\l^3^/sin(2\q)]^-1/4^
_refine_ls_extinction_method SHELXL
_refine_ls_goodness_of_fit_all 1.106
_refine_ls_goodness_of_fit_obs 1.109
_refine_ls_matrix_type full
_refine_ls_number_parameters 245
_refine_ls_number_reflns 1447
_refine_ls_number_restraints 0
_refine_ls_restrained_S_all 1.120
_refine_ls_restrained_S_obs 1.109
_refine_ls_R_factor_all 0.0673
_refine_ls_R_factor_obs 0.0599
_refine_ls_shift/esd_max 0.006
_refine_ls_shift/esd_mean 0.001
_refine_ls_structure_factor_coef Fsqd
_refine_ls_weighting_details 'w=1/[\s^2^(Fo^2^)+(0.0991P)^2^+0.7000P] where P=(Fo^2^+2Fc^2^)/3'
_refine_ls_weighting_scheme calc
_refine_ls_wR_factor_all 0.1695
_refine_ls_wR_factor_obs 0.1602
_reflns_number_observed 1337
_reflns_number_total 1448
_reflns_observed_criterion >2sigma(I)
_cod_data_source_file b004086j.txt
_cod_data_source_block shelxl
_cod_depositor_comments
;
The following automatic conversions were performed:

'_symmetry_cell_setting' tag value 'Moniclinic' was replaced with
'monoclinic' value.

Automatic conversion script
Id: cif_fix_values 1646 2011-03-28 12:23:43Z adriana 

The following automatic conversions were performed:

'_refine_ls_weighting_scheme' value 'calc
w=1/[\s^2^(Fo^2^)+(0.0991P)^2^+0.7000P] where P=(Fo^2^+2Fc^2^)/3' was
changed to 'calc'. New tag '_refine_ls_weighting_details' was
created. The value of the new tag was set to
'w=1/[\s^2^(Fo^2^)+(0.0991P)^2^+0.7000P] where P=(Fo^2^+2Fc^2^)/3'.

Automatic conversion script
Id: cif_fix_values 3143 2015-03-26 13:38:13Z robertas 
;
_cod_original_cell_volume 1724.5(4)
_cod_original_sg_symbol_H-M P21/c
_cod_database_code 7051320

loop_
_symmetry_equiv_pos_as_xyz
'x, y, z'
'-x, y+1/2, -z+1/2'
'-x, -y, -z'
'x, -y-1/2, z-1/2'

loop_
_atom_site_aniso_label
_atom_site_aniso_U_11
_atom_site_aniso_U_22
_atom_site_aniso_U_33
_atom_site_aniso_U_23
_atom_site_aniso_U_13
_atom_site_aniso_U_12
O1 0.188(4) 0.057(2) 0.110(3) 0.003(2) 0.060(2) 0.017(2)
O2 0.146(3) 0.089(2) 0.065(2) 0.013(2) 0.031(2) 0.001(2)
O3 0.112(3) 0.099(2) 0.062(2) -0.014(2) 0.025(2) 0.015(2)
O4 0.137(3) 0.090(2) 0.065(2) 0.010(2) 0.035(2) -0.020(2)
O5 0.106(2) 0.055(2) 0.105(2) 0.007(2) 0.024(2) 0.004(2)
O6 0.130(3) 0.075(2) 0.078(2) -0.018(2) 0.035(2) 0.009(2)
N1 0.094(3) 0.064(3) 0.071(3) 0.004(2) 0.026(2) 0.007(2)
N2 0.066(2) 0.088(3) 0.052(2) -0.005(2) 0.009(2) -0.005(2)
N3 0.067(2) 0.060(2) 0.073(3) -0.011(2) 0.016(2) -0.006(2)
C1 0.050(2) 0.068(3) 0.049(2) -0.008(2) 0.006(2) -0.002(2)
C2 0.057(3) 0.090(3) 0.042(2) -0.005(2) 0.009(2) -0.010(2)
C3 0.060(3) 0.070(3) 0.051(3) -0.004(2) 0.011(2) -0.002(2)
C4 0.062(3) 0.061(2) 0.055(3) -0.006(2) 0.009(2) -0.001(2)
C5 0.048(2) 0.070(3) 0.045(2) -0.005(2) 0.005(2) -0.005(2)
C6 0.060(3) 0.062(2) 0.053(3) -0.003(2) 0.009(2) -0.001(2)
C7 0.065(3) 0.084(3) 0.057(3) -0.009(2) 0.009(2) 0.002(2)
C8 0.099(4) 0.093(3) 0.076(3) -0.022(3) 0.014(3) 0.011(3)
C9 0.102(3) 0.079(3) 0.059(3) 0.004(2) 0.020(2) -0.002(2)
C10 0.188(6) 0.084(3) 0.074(3) 0.011(3) 0.049(4) 0.011(3)
C11 0.067(3) 0.061(2) 0.051(3) -0.004(2) 0.008(2) -0.006(2)
C12 0.089(3) 0.076(3) 0.056(3) -0.006(2) 0.016(2) -0.010(2)
C13 0.058(3) 0.054(2) 0.049(2) -0.002(2) 0.008(2) 0.003(2)
C14 0.061(3) 0.059(2) 0.053(2) -0.010(2) 0.011(2) 0.000(2)
C15 0.055(2) 0.064(3) 0.042(2) -0.003(2) 0.008(2) -0.005(2)
C16 0.055(3) 0.059(3) 0.055(3) 0.005(2) 0.007(2) -0.010(2)
C17 0.049(2) 0.054(2) 0.053(2) -0.006(2) 0.006(2) -0.006(2)
C18 0.053(2) 0.065(3) 0.044(2) -0.001(2) 0.010(2) 0.000(2)

loop_
_atom_site_label
_atom_site_type_symbol
_atom_site_fract_x
_atom_site_fract_y
_atom_site_fract_z
_atom_site_U_iso_or_equiv
_atom_site_thermal_displace_type
_atom_site_occupancy
_atom_site_calc_flag
_atom_site_refinement_flags
_atom_site_disorder_group
O1 O 0.1024(5) 1.6582(2) 0.6538(2) 0.1170(14) Uani 1 d . .
O2 O 0.1257(5) 1.5776(2) 0.5414(2) 0.0993(12) Uani 1 d . .
O3 O -0.0882(4) 1.5105(2) 0.9073(2) 0.0905(11) Uani 1 d . .
O4 O -0.0641(4) 1.3651(2) 0.9197(2) 0.0966(11) Uani 1 d . .
O5 O 0.2068(4) 1.1915(2) 0.6975(2) 0.0883(10) Uani 1 d . .
O6 O 0.2185(4) 1.2515(2) 0.5738(2) 0.0934(11) Uani 1 d . .
N1 N 0.1066(5) 1.5860(2) 0.6169(3) 0.0755(11) Uani 1 d . .
N2 N -0.0489(4) 1.4353(3) 0.8808(2) 0.0684(10) Uani 1 d . .
N3 N 0.1887(4) 1.2552(2) 0.6486(2) 0.0663(10) Uani 1 d . .
C1 C 0.3692(5) 1.6693(3) 0.3221(2) 0.0559(11) Uani 1 d . .
C2 C 0.3656(5) 1.5872(3) 0.3665(2) 0.0627(12) Uani 1 d . .
H2 H 0.3307(5) 1.5870(3) 0.4219(2) 0.075 Uiso 1 calc R .
C3 C 0.4136(5) 1.5058(2) 0.3288(2) 0.0604(11) Uani 1 d . .
C4 C 0.4687(5) 1.5070(2) 0.2458(2) 0.0590(11) Uani 1 d . .
H4 H 0.5001(5) 1.4528(2) 0.2200(2) 0.071 Uiso 1 calc R .
C5 C 0.4774(5) 1.5886(2) 0.2012(2) 0.0542(11) Uani 1 d . .
C6 C 0.4262(5) 1.6694(2) 0.2400(2) 0.0582(11) Uani 1 d . .
H6 H 0.4303(5) 1.7239(2) 0.2105(2) 0.070 Uiso 1 calc R .
C7 C 0.3122(5) 1.7522(3) 0.3626(2) 0.0683(12) Uani 1 d . .
C8 C 0.2646(6) 1.8163(3) 0.3995(3) 0.0893(14) Uani 1 d . .
H8 H 0.2268(6) 1.8672(3) 0.4287(3) 0.107 Uiso 1 calc R .
C9 C 0.4056(6) 1.4218(3) 0.3751(3) 0.0792(13) Uani 1 d . .
C10 C 0.3989(8) 1.3538(4) 0.4133(3) 0.114(2) Uani 1 d . .
H10 H 0.3936(8) 1.2999(4) 0.4436(3) 0.137 Uiso 1 calc R .
C11 C 0.5458(5) 1.5895(2) 0.1179(3) 0.0595(11) Uani 1 d . .
C12 C 0.6064(6) 1.5903(2) 0.0501(3) 0.0732(13) Uani 1 d . .
H12 H 0.6540(6) 1.5908(2) -0.0031(3) 0.088 Uiso 1 calc R .
C13 C 0.0913(5) 1.5017(2) 0.6675(2) 0.0533(10) Uani 1 d . .
C14 C 0.0308(5) 1.5087(2) 0.7484(2) 0.0570(11) Uani 1 d . .
H14 H -0.0016(5) 1.5646(2) 0.7706(2) 0.068 Uiso 1 calc R .
C15 C 0.0202(5) 1.4302(3) 0.7946(2) 0.0536(10) Uani 1 d . .
C16 C 0.0704(5) 1.3464(2) 0.7638(2) 0.0564(11) Uani 1 d . .
H16 H 0.0651(5) 1.2941(2) 0.7964(2) 0.068 Uiso 1 calc R .
C17 C 0.1290(4) 1.3437(2) 0.6824(2) 0.0521(10) Uani 1 d . .
C18 C 0.1374(5) 1.4203(2) 0.6322(2) 0.0539(10) Uani 1 d . .
H18 H 0.1726(5) 1.4167(2) 0.5769(2) 0.065 Uiso 1 calc R .

loop_
_atom_type_symbol
_atom_type_description
_atom_type_scat_dispersion_real
_atom_type_scat_dispersion_imag
_atom_type_scat_source
C C 0.0181 0.0091 'International Tables Vol C Tables 4.2.6.8 and 6.1.1.4'
H H 0.0000 0.0000 'International Tables Vol C Tables 4.2.6.8 and 6.1.1.4'
N N 0.0311 0.0180 'International Tables Vol C Tables 4.2.6.8 and 6.1.1.4'
O O 0.0492 0.0322 'International Tables Vol C Tables 4.2.6.8 and 6.1.1.4'

loop_
_geom_angle_atom_site_label_1
_geom_angle_atom_site_label_2
_geom_angle_atom_site_label_3
_geom_angle
_geom_angle_site_symmetry_1
_geom_angle_site_symmetry_3
_geom_angle_publ_flag
O1 N1 O2 124.8(3) . . ?
O1 N1 C13 117.5(3) . . ?
O2 N1 C13 117.7(3) . . ?
O4 N2 O3 124.5(3) . . ?
O4 N2 C15 118.2(3) . . ?
O3 N2 C15 117.4(3) . . ?
O5 N3 O6 124.6(3) . . ?
O5 N3 C17 118.0(3) . . ?
O6 N3 C17 117.5(3) . . ?
C6 C1 C2 119.2(3) . . ?
C6 C1 C7 121.5(3) . . ?
C2 C1 C7 119.3(3) . . ?
C3 C2 C1 120.9(3) . . ?
C2 C3 C4 119.1(3) . . ?
C2 C3 C9 119.9(3) . . ?
C4 C3 C9 121.0(3) . . ?
C5 C4 C3 120.8(3) . . ?
C6 C5 C4 119.1(3) . . ?
C6 C5 C11 120.7(3) . . ?
C4 C5 C11 120.1(3) . . ?
C1 C6 C5 120.9(3) . . ?
C8 C7 C1 176.1(4) . . ?
C10 C9 C3 179.5(4) . . ?
C12 C11 C5 178.4(4) . . ?
C18 C13 C14 122.7(3) . . ?
C18 C13 N1 118.7(3) . . ?
C14 C13 N1 118.6(3) . . ?
C15 C14 C13 117.8(3) . . ?
C14 C15 C16 122.4(3) . . ?
C14 C15 N2 118.9(3) . . ?
C16 C15 N2 118.7(3) . . ?
C15 C16 C17 117.2(3) . . ?
C18 C17 C16 122.8(3) . . ?
C18 C17 N3 118.9(3) . . ?
C16 C17 N3 118.3(3) . . ?
C13 C18 C17 117.1(3) . . ?

loop_
_geom_bond_atom_site_label_1
_geom_bond_atom_site_label_2
_geom_bond_distance
_geom_bond_site_symmetry_2
_geom_bond_publ_flag
O1 N1 1.214(4) . ?
O2 N1 1.223(4) . ?
O3 N2 1.222(4) . ?
O4 N2 1.211(4) . ?
O5 N3 1.221(4) . ?
O6 N3 1.222(4) . ?
N1 C13 1.484(4) . ?
N2 C15 1.486(5) . ?
N3 C17 1.481(4) . ?
C1 C6 1.390(5) . ?
C1 C2 1.399(5) . ?
C1 C7 1.449(6) . ?
C2 C3 1.391(5) . ?
C3 C4 1.398(5) . ?
C3 C9 1.441(6) . ?
C4 C5 1.397(5) . ?
C5 C6 1.396(5) . ?
C5 C11 1.438(5) . ?
C7 C8 1.171(5) . ?
C9 C10 1.172(6) . ?
C11 C12 1.186(5) . ?
C13 C18 1.371(4) . ?
C13 C14 1.384(5) . ?
C14 C15 1.372(5) . ?
C15 C16 1.382(5) . ?
C16 C17 1.384(5) . ?
C17 C18 1.384(4) . ?

loop_
_cod_related_entry_id
_cod_related_entry_database
_cod_related_entry_code
1 ChemSpider 21142443
